data_4022538
loop_
_publ_author_name
'Volker Raab'
'Klaus Harms'
'J\"org Sundermeyer'
'Borislav Kova\<cevi\<c'
'Zvonimir B. Maksi\<c'

_publ_section_title
;
 1,8-Bis(dimethylethyleneguanidino)naphthalene: Tailoring the
 Basicity of Bisguanidine "Proton Sponges" by Experiment and Theory
;
_journal_name_full 'Journal of Organic Chemistry'
_journal_page_first 8790
_journal_page_last 8797
_journal_paper_doi 10.1021/jo034906+
_journal_volume 68
_journal_year 2003
_chemical_formula_sum 'C20 H27 F6 N6 P'
_chemical_formula_weight 496.45
_chemical_name_systematic
;
  ?
;
_space_group_IT_number 14
_symmetry_cell_setting monoclinic
_symmetry_space_group_name_Hall '-P 2yn'
_symmetry_space_group_name_H-M 'P 1 21/n 1'
_atom_sites_solution_hydrogens geom
_atom_sites_solution_primary direct
_atom_sites_solution_secondary difmap
_audit_creation_method SHELXL-97
_cell_angle_alpha 90.00
_cell_angle_beta 99.330(7)
_cell_angle_gamma 90.00
_cell_formula_units_Z 4
_cell_length_a 8.7197(5)
_cell_length_b 11.5542(5)
_cell_length_c 22.8721(14)
_cell_measurement_reflns_used 8000
_cell_measurement_temperature 193(2)
_cell_measurement_theta_max 25.9
_cell_measurement_theta_min 2.9
_cell_volume 2273.9(2)
_computing_cell_refinement 'Stoe Cell'
_computing_data_collection 'Stoe Expose'
_computing_data_reduction 'Stoe Integrate'
_computing_molecular_graphics 'Siemens SHELXTL'
_computing_publication_material 'Siemens SHELXTL'
_computing_structure_refinement 'SHELXL-97 (Sheldrick, 1997)'
_computing_structure_solution 'SHELXS-97 (Sheldrick, 1990)'
_diffrn_ambient_temperature 193(2)
_diffrn_measured_fraction_theta_full 0.994
_diffrn_measured_fraction_theta_max 0.994
_diffrn_measurement_device_type 'Stoe IPDS'
_diffrn_radiation_monochromator graphite
_diffrn_radiation_source 'fine-focus sealed tube'
_diffrn_radiation_type MoK\a
_diffrn_radiation_wavelength 0.71073
_diffrn_reflns_av_R_equivalents 0.0432
_diffrn_reflns_av_sigmaI/netI 0.0357
_diffrn_reflns_limit_h_max 10
_diffrn_reflns_limit_h_min -10
_diffrn_reflns_limit_k_max 14
_diffrn_reflns_limit_k_min -14
_diffrn_reflns_limit_l_max 28
_diffrn_reflns_limit_l_min -28
_diffrn_reflns_number 17693
_diffrn_reflns_theta_full 25.94
_diffrn_reflns_theta_max 25.94
_diffrn_reflns_theta_min 1.98
_exptl_absorpt_coefficient_mu 0.191
_exptl_absorpt_correction_T_max 0.9242
_exptl_absorpt_correction_T_min 0.8942
_exptl_absorpt_correction_type empirical
_exptl_crystal_colour colourless
_exptl_crystal_density_diffrn 1.450
_exptl_crystal_density_method 'not measured'
_exptl_crystal_description Nugget
_exptl_crystal_F_000 1032
_exptl_crystal_size_max 0.60
_exptl_crystal_size_mid 0.50
_exptl_crystal_size_min 0.42
_refine_diff_density_max 0.324
_refine_diff_density_min -0.185
_refine_diff_density_rms 0.039
_refine_ls_extinction_coef 0.0004(12)
_refine_ls_extinction_expression Fc^*^=kFc[1+0.001xFc^2^\l^3^/sin(2\q)]^-1/4^
_refine_ls_extinction_method SHELXL
_refine_ls_goodness_of_fit_ref 1.017
_refine_ls_hydrogen_treatment noref
_refine_ls_matrix_type full
_refine_ls_number_parameters 357
_refine_ls_number_reflns 4416
_refine_ls_number_restraints 0
_refine_ls_restrained_S_all 1.017
_refine_ls_R_factor_all 0.0593
_refine_ls_R_factor_gt 0.0389
_refine_ls_shift/su_max 1.608
_refine_ls_shift/su_mean 0.057
_refine_ls_structure_factor_coef Fsqd
_refine_ls_weighting_details 'calc w=1/[\s^2^(Fo^2^)+(0.0614P)^2^+0.1026P] where P=(Fo^2^+2Fc^2^)/3'
_refine_ls_weighting_scheme calc
_refine_ls_wR_factor_gt 0.0985
_refine_ls_wR_factor_ref 0.1053
_reflns_number_gt 3113
_reflns_number_total 4416
_reflns_threshold_expression >2sigma(I)
_cod_data_source_file jo034906+si20030701_125252.cif
_cod_data_source_block raab02
_cod_depositor_comments
;
The following automatic conversions were performed:
'_symmetry_cell_setting' value 'Monoclinic' changed to 'monoclinic'
according to '/home/saulius/struct/CIF-dictionaries/cif_core.dic'
dictionary named 'cif_core.dic' version 2.4.1 from 2010-06-29.

Automatic conversion script
Id: cif_fix_enum 1527 2010-12-29 10:47:43Z saulius 
;
_cod_original_sg_symbol_H-M 'P 21/n'
_cod_database_code 4022538

loop_
_symmetry_equiv_pos_as_xyz
'x, y, z'
'-x+1/2, y+1/2, -z+1/2'
'-x, -y, -z'
'x-1/2, -y-1/2, z-1/2'

loop_
_atom_site_label
_atom_site_type_symbol
_atom_site_fract_x
_atom_site_fract_y
_atom_site_fract_z
_atom_site_U_iso_or_equiv
_atom_site_adp_type
_atom_site_occupancy
_atom_site_symmetry_multiplicity
_atom_site_calc_flag
_atom_site_refinement_flags
_atom_site_disorder_assembly
_atom_site_disorder_group
N1 N 0.06779(15) 0.54981(11) 0.20455(6) 0.0296(3) Uani 1 1 d . . .
N2 N -0.12447(18) 0.71029(13) 0.16070(6) 0.0345(3) Uani 1 1 d . . .
H H -0.070(2) 0.6475(17) 0.1585(8) 0.041(5) Uiso 1 1 d . . .
N3 N 0.34648(17) 0.57122(15) 0.22312(7) 0.0474(4) Uani 1 1 d . . .
N4 N 0.23333(19) 0.46517(14) 0.14758(7) 0.0467(4) Uani 1 1 d . . .
N5 N -0.23121(18) 0.71160(13) 0.06037(6) 0.0380(4) Uani 1 1 d . . .
N6 N -0.17648(17) 0.88100(12) 0.10267(6) 0.0360(3) Uani 1 1 d . . .
C1 C 0.03825(18) 0.58137(13) 0.26111(7) 0.0277(3) Uani 1 1 d . . .
C2 C -0.07577(17) 0.66889(13) 0.26662(7) 0.0255(3) Uani 1 1 d . . .
C3 C -0.15471(18) 0.73650(13) 0.21803(7) 0.0275(3) Uani 1 1 d . . .
C4 C -0.26293(19) 0.81862(14) 0.22682(7) 0.0333(4) Uani 1 1 d . . .
H4A H -0.3150 0.8617 0.1941 0.040 Uiso 1 1 calc R . .
C5 C -0.2969(2) 0.83920(15) 0.28391(8) 0.0347(4) Uani 1 1 d . . .
H5A H -0.3703 0.8972 0.2896 0.042 Uiso 1 1 calc R . .
C6 C -0.22570(19) 0.77676(14) 0.33116(7) 0.0323(4) Uani 1 1 d . . .
H6A H -0.2509 0.7911 0.3694 0.039 Uiso 1 1 calc R . .
C7 C -0.11476(18) 0.69095(13) 0.32397(7) 0.0280(3) Uani 1 1 d . . .
C8 C -0.0411(2) 0.62736(15) 0.37353(7) 0.0350(4) Uani 1 1 d . . .
H8A H -0.0669 0.6423 0.4116 0.042 Uiso 1 1 calc R . .
C9 C 0.0667(2) 0.54475(15) 0.36707(7) 0.0396(4) Uani 1 1 d . . .
H9A H 0.1159 0.5027 0.4006 0.048 Uiso 1 1 calc R . .
C10 C 0.1051(2) 0.52178(14) 0.31110(8) 0.0362(4) Uani 1 1 d . . .
H10A H 0.1795 0.4633 0.3074 0.043 Uiso 1 1 calc R . .
C11 C 0.2077(2) 0.53046(14) 0.19371(7) 0.0330(4) Uani 1 1 d . . .
C12 C 0.4693(2) 0.5448(2) 0.18838(11) 0.0657(7) Uani 1 1 d . . .
H12A H 0.5614 0.5115 0.2138 0.079 Uiso 1 1 calc R . .
H12B H 0.5011 0.6152 0.1688 0.079 Uiso 1 1 calc R . .
C13 C 0.3953(3) 0.4576(2) 0.14318(12) 0.0656(7) Uani 1 1 d . . .
H13A H 0.4137 0.4782 0.1029 0.079 Uiso 1 1 calc R . .
H13B H 0.4360 0.3788 0.1530 0.079 Uiso 1 1 calc R . .
C14 C 0.3562(3) 0.6819(2) 0.25361(11) 0.0656(7) Uani 1 1 d . . .
H14A H 0.4642 0.6968 0.2716 0.098 Uiso 0.50 1 calc PR . .
H14B H 0.2908 0.6801 0.2846 0.098 Uiso 0.50 1 calc PR . .
H14C H 0.3201 0.7435 0.2252 0.098 Uiso 0.50 1 calc PR . .
H14D H 0.2525 0.7168 0.2494 0.098 Uiso 0.50 1 calc PR . .
H14E H 0.4260 0.7335 0.2363 0.098 Uiso 0.50 1 calc PR . .
H14F H 0.3966 0.6701 0.2957 0.098 Uiso 0.50 1 calc PR . .
C15 C 0.1177(3) 0.39467(18) 0.11216(9) 0.0575(6) Uani 1 1 d . . .
H15A H 0.0187 0.4020 0.1269 0.086 Uiso 1 1 calc R . .
H15B H 0.1511 0.3136 0.1147 0.086 Uiso 1 1 calc R . .
H15C H 0.1045 0.4204 0.0708 0.086 Uiso 1 1 calc R . .
C16 C -0.17581(19) 0.76702(14) 0.10995(7) 0.0303(4) Uani 1 1 d . . .
C17 C -0.2600(3) 0.79208(18) 0.01078(8) 0.0485(5) Uani 1 1 d . . .
H17A H -0.3656 0.7816 -0.0121 0.058 Uiso 1 1 calc R . .
H17B H -0.1827 0.7822 -0.0161 0.058 Uiso 1 1 calc R . .
C18 C -0.2434(3) 0.90940(17) 0.04097(8) 0.0491(5) Uani 1 1 d . . .
H18A H -0.1731 0.9604 0.0227 0.059 Uiso 1 1 calc R . .
H18B H -0.3456 0.9478 0.0389 0.059 Uiso 1 1 calc R . .
C19 C -0.2591(3) 0.58813(16) 0.05348(9) 0.0497(5) Uani 1 1 d . . .
H19A H -0.2579 0.5528 0.0925 0.075 Uiso 1 1 calc R . .
H19B H -0.1777 0.5531 0.0343 0.075 Uiso 1 1 calc R . .
H19C H -0.3607 0.5751 0.0289 0.075 Uiso 1 1 calc R . .
C20 C -0.0805(2) 0.96300(16) 0.14006(9) 0.0458(5) Uani 1 1 d . . .
H20A H -0.0163 0.9216 0.1726 0.069 Uiso 1 1 calc R . .
H20B H -0.1470 1.0188 0.1563 0.069 Uiso 1 1 calc R . .
H20C H -0.0131 1.0040 0.1166 0.069 Uiso 1 1 calc R . .
P1 P 0.23356(6) 0.74979(4) 0.03259(2) 0.04180(16) Uani 1 1 d . . .
F1 F 0.3336(4) 0.6503(3) 0.0137(3) 0.137(2) Uani 0.813(7) 1 d P A 1
F2 F 0.1478(4) 0.7641(4) -0.03243(10) 0.1013(14) Uani 0.813(7) 1 d P A 1
F3 F 0.1082(7) 0.6567(6) 0.0414(3) 0.0964(18) Uani 0.813(7) 1 d P A 1
F4 F 0.1363(4) 0.8542(2) 0.05090(19) 0.0880(11) Uani 0.813(7) 1 d P A 1
F5 F 0.3201(7) 0.7421(4) 0.09730(17) 0.132(2) Uani 0.813(7) 1 d P A 1
F6 F 0.3556(4) 0.8446(2) 0.01707(15) 0.0543(6) Uani 0.813(7) 1 d P A 1
F1A F 0.272(4) 0.6812(16) -0.0210(7) 0.170(14) Uani 0.187(7) 1 d P A 2
F2A F 0.1045(18) 0.813(2) -0.004(2) 0.268(19) Uani 0.187(7) 1 d P A 2
F3A F 0.111(3) 0.668(2) 0.0584(14) 0.095(9) Uani 0.187(7) 1 d P A 2
F4A F 0.202(4) 0.799(2) 0.0871(13) 0.183(15) Uani 0.187(7) 1 d P A 2
F5A F 0.3564(12) 0.676(2) 0.0656(14) 0.143(12) Uani 0.187(7) 1 d P A 2
F6A F 0.3736(19) 0.8288(13) 0.0330(6) 0.064(4) Uiso 0.187(7) 1 d P A 2

loop_
_atom_site_aniso_label
_atom_site_aniso_U_11
_atom_site_aniso_U_22
_atom_site_aniso_U_33
_atom_site_aniso_U_23
_atom_site_aniso_U_13
_atom_site_aniso_U_12
N1 0.0301(7) 0.0298(7) 0.0296(7) -0.0011(6) 0.0073(6) 0.0026(6)
N2 0.0440(8) 0.0362(8) 0.0239(7) 0.0006(6) 0.0072(6) 0.0142(7)
N3 0.0294(8) 0.0590(10) 0.0539(10) 0.0074(8) 0.0076(7) 0.0026(7)
N4 0.0484(9) 0.0531(10) 0.0432(9) -0.0004(8) 0.0216(8) 0.0138(8)
N5 0.0456(9) 0.0406(8) 0.0262(7) -0.0011(6) 0.0010(6) 0.0065(7)
N6 0.0450(8) 0.0354(8) 0.0281(7) 0.0042(6) 0.0079(6) 0.0064(6)
C1 0.0290(8) 0.0261(7) 0.0277(8) -0.0012(6) 0.0038(6) -0.0037(6)
C2 0.0255(8) 0.0256(7) 0.0255(8) -0.0020(6) 0.0042(6) -0.0059(6)
C3 0.0282(8) 0.0308(8) 0.0239(8) -0.0009(6) 0.0056(6) -0.0014(6)
C4 0.0311(9) 0.0377(9) 0.0319(9) 0.0043(7) 0.0073(7) 0.0047(7)
C5 0.0311(9) 0.0380(9) 0.0377(9) -0.0033(7) 0.0132(7) 0.0030(7)
C6 0.0323(9) 0.0380(9) 0.0292(8) -0.0041(7) 0.0124(7) -0.0051(7)
C7 0.0293(8) 0.0297(8) 0.0255(8) -0.0020(6) 0.0058(6) -0.0096(6)
C8 0.0433(10) 0.0378(9) 0.0240(8) 0.0001(7) 0.0053(7) -0.0065(8)
C9 0.0491(11) 0.0386(9) 0.0283(9) 0.0060(7) -0.0023(8) -0.0011(8)
C10 0.0404(9) 0.0310(8) 0.0356(9) 0.0023(7) 0.0016(8) 0.0047(7)
C11 0.0348(9) 0.0308(8) 0.0342(9) 0.0097(7) 0.0078(7) 0.0067(7)
C12 0.0336(11) 0.1035(19) 0.0618(14) 0.0265(14) 0.0132(10) 0.0163(12)
C13 0.0556(13) 0.0681(15) 0.0814(17) 0.0190(13) 0.0361(13) 0.0297(12)
C14 0.0494(13) 0.0696(15) 0.0747(16) -0.0055(12) 0.0011(12) -0.0236(11)
C15 0.0812(16) 0.0482(11) 0.0494(12) -0.0124(10) 0.0294(12) -0.0023(11)
C16 0.0302(8) 0.0366(9) 0.0252(8) 0.0011(7) 0.0076(7) 0.0063(7)
C17 0.0581(12) 0.0607(12) 0.0252(9) 0.0054(8) 0.0024(8) 0.0184(10)
C18 0.0649(13) 0.0513(11) 0.0315(10) 0.0119(8) 0.0095(9) 0.0180(10)
C19 0.0584(12) 0.0454(11) 0.0440(11) -0.0099(9) 0.0040(9) -0.0048(9)
C20 0.0520(11) 0.0376(10) 0.0496(11) -0.0056(8) 0.0137(9) -0.0015(8)
P1 0.0446(3) 0.0355(3) 0.0456(3) -0.0003(2) 0.0084(2) -0.0021(2)
F1 0.0736(18) 0.0562(17) 0.282(6) -0.071(3) 0.028(3) 0.0119(13)
F2 0.098(2) 0.153(3) 0.0456(13) -0.0160(16) -0.0095(12) -0.028(2)
F3 0.091(3) 0.079(2) 0.119(3) 0.0118(19) 0.018(3) -0.042(2)
F4 0.0794(18) 0.0737(16) 0.125(3) -0.0182(17) 0.0575(18) 0.0135(13)
F5 0.174(5) 0.130(4) 0.069(2) 0.047(2) -0.049(2) -0.038(3)
F6 0.0572(13) 0.0488(12) 0.0595(16) 0.0059(11) 0.0173(12) -0.0106(9)
F1A 0.36(4) 0.113(14) 0.071(9) -0.066(9) 0.140(16) -0.128(19)
F2A 0.070(8) 0.138(14) 0.54(4) 0.26(2) -0.114(18) -0.032(9)
F3A 0.085(14) 0.069(10) 0.15(2) 0.053(11) 0.083(14) 0.008(9)
F4A 0.28(3) 0.155(19) 0.162(19) -0.135(16) 0.18(2) -0.125(19)
F5A 0.047(5) 0.163(19) 0.21(2) 0.159(18) -0.004(11) 0.000(10)

loop_
_atom_type_symbol
_atom_type_description
_atom_type_scat_dispersion_real
_atom_type_scat_dispersion_imag
_atom_type_scat_source
C C 0.0033 0.0016 'International Tables Vol C Tables 4.2.6.8 and 6.1.1.4'
H H 0.0000 0.0000 'International Tables Vol C Tables 4.2.6.8 and 6.1.1.4'
N N 0.0061 0.0033 'International Tables Vol C Tables 4.2.6.8 and 6.1.1.4'
F F 0.0171 0.0103 'International Tables Vol C Tables 4.2.6.8 and 6.1.1.4'
P P 0.1023 0.0942 'International Tables Vol C Tables 4.2.6.8 and 6.1.1.4'

loop_
_geom_angle_atom_site_label_1
_geom_angle_atom_site_label_2
_geom_angle_atom_site_label_3
_geom_angle
C11 N1 C1 122.40(14)
C16 N2 C3 127.66(14)
C16 N2 H 117.6(13)
C3 N2 H 114.6(12)
C11 N3 C14 121.11(16)
C11 N3 C12 109.11(17)
C14 N3 C12 116.92(19)
C11 N4 C13 112.33(18)
C11 N4 C15 124.63(16)
C13 N4 C15 122.28(17)
C16 N5 C19 126.87(15)
C16 N5 C17 110.56(15)
C19 N5 C17 122.56(15)
C16 N6 C20 125.77(15)
C16 N6 C18 109.51(14)
C20 N6 C18 121.39(15)
C10 C1 N1 121.10(14)
C10 C1 C2 118.92(15)
N1 C1 C2 119.66(13)
C7 C2 C1 118.44(14)
C7 C2 C3 117.16(14)
C1 C2 C3 124.41(14)
C4 C3 N2 121.30(14)
C4 C3 C2 121.00(14)
N2 C3 C2 117.57(14)
C3 C4 C5 120.37(15)
C3 C4 H4A 119.8
C5 C4 H4A 119.8
C6 C5 C4 120.64(16)
C6 C5 H5A 119.7
C4 C5 H5A 119.7
C5 C6 C7 120.77(15)
C5 C6 H6A 119.6
C7 C6 H6A 119.6
C6 C7 C8 120.09(15)
C6 C7 C2 120.05(14)
C8 C7 C2 119.85(15)
C9 C8 C7 120.51(15)
C9 C8 H8A 119.7
C7 C8 H8A 119.7
C8 C9 C10 120.18(15)
C8 C9 H9A 119.9
C10 C9 H9A 119.9
C1 C10 C9 122.10(16)
C1 C10 H10A 119.0
C9 C10 H10A 119.0
N1 C11 N4 121.70(16)
N1 C11 N3 128.88(16)
N4 C11 N3 109.40(16)
N3 C12 C13 103.97(18)
N3 C12 H12A 111.0
C13 C12 H12A 111.0
N3 C12 H12B 111.0
C13 C12 H12B 111.0
H12A C12 H12B 109.0
N4 C13 C12 103.13(17)
N4 C13 H13A 111.1
C12 C13 H13A 111.1
N4 C13 H13B 111.1
C12 C13 H13B 111.1
H13A C13 H13B 109.1
N3 C14 H14A 109.5
N3 C14 H14B 109.5
H14A C14 H14B 109.5
N3 C14 H14C 109.5
H14A C14 H14C 109.5
H14B C14 H14C 109.5
N3 C14 H14D 109.5
H14A C14 H14D 141.1
H14B C14 H14D 56.3
H14C C14 H14D 56.3
N3 C14 H14E 109.5
H14A C14 H14E 56.3
H14B C14 H14E 141.1
H14C C14 H14E 56.3
H14D C14 H14E 109.5
N3 C14 H14F 109.5
H14A C14 H14F 56.3
H14B C14 H14F 56.3
H14C C14 H14F 141.1
H14D C14 H14F 109.5
H14E C14 H14F 109.5
N4 C15 H15A 109.5
N4 C15 H15B 109.5
H15A C15 H15B 109.5
N4 C15 H15C 109.5
H15A C15 H15C 109.5
H15B C15 H15C 109.5
N5 C16 N6 112.27(14)
N5 C16 N2 121.86(15)
N6 C16 N2 125.87(15)
N5 C17 C18 102.96(14)
N5 C17 H17A 111.2
C18 C17 H17A 111.2
N5 C17 H17B 111.2
C18 C17 H17B 111.2
H17A C17 H17B 109.1
N6 C18 C17 103.33(14)
N6 C18 H18A 111.1
C17 C18 H18A 111.1
N6 C18 H18B 111.1
C17 C18 H18B 111.1
H18A C18 H18B 109.1
N5 C19 H19A 109.5
N5 C19 H19B 109.5
H19A C19 H19B 109.5
N5 C19 H19C 109.5
H19A C19 H19C 109.5
H19B C19 H19C 109.5
N6 C20 H20A 109.5
N6 C20 H20B 109.5
H20A C20 H20B 109.5
N6 C20 H20C 109.5
H20A C20 H20C 109.5
H20B C20 H20C 109.5
F4A P1 F5A 90.5(16)
F4A P1 F2A 93.5(18)
F5A P1 F2A 174.3(16)
F4A P1 F6A 91.2(9)
F5A P1 F6A 80.0(8)
F2A P1 F6A 103.9(7)
F4A P1 F1A 172.0(15)
F5A P1 F1A 82.9(13)
F2A P1 F1A 92.8(19)
F6A P1 F1A 92.0(10)
F4A P1 F1 137.1(17)
F5A P1 F1 47.1(13)
F2A P1 F1 128(2)
F6A P1 F1 87.7(6)
F1A P1 F1 35.9(11)
F4A P1 F5 47.7(17)
F5A P1 F5 43.8(13)
F2A P1 F5 141(2)
F6A P1 F5 76.3(6)
F1A P1 F5 126.4(13)
F1 P1 F5 90.8(3)
F4A P1 F2 131.0(18)
F5A P1 F2 138.1(14)
F2A P1 F2 38(2)
F6A P1 F2 101.6(5)
F1A P1 F2 55.3(13)
F1 P1 F2 91.0(2)
F5 P1 F2 177.2(2)
F4A P1 F3 85.8(6)
F5A P1 F3 90.2(6)
F2A P1 F3 86.1(5)
F6A P1 F3 169.7(6)
F1A P1 F3 89.8(7)
F1 P1 F3 87.8(3)
F5 P1 F3 94.5(3)
F2 P1 F3 87.7(3)
F4A P1 F4 43.7(17)
F5A P1 F4 133.2(15)
F2A P1 F4 52(2)
F6A P1 F4 90.3(6)
F1A P1 F4 143.5(13)
F1 P1 F4 177.8(2)
F5 P1 F4 89.4(2)
F2 P1 F4 88.67(19)
F3 P1 F4 94.3(3)
F4A P1 F6 98.4(5)
F5A P1 F6 93.1(5)
F2A P1 F6 90.3(5)
F6A P1 F6 14.9(5)
F1A P1 F6 86.4(6)
F1 P1 F6 91.2(2)
F5 P1 F6 90.7(2)
F2 P1 F6 87.09(19)
F3 P1 F6 174.7(3)
F4 P1 F6 86.58(16)
F4A P1 F3A 71.5(12)
F5A P1 F3A 87.0(11)
F2A P1 F3A 90.5(13)
F6A P1 F3A 158.3(13)
F1A P1 F3A 103.6(12)
F1 P1 F3A 96.1(10)
F5 P1 F3A 82.3(12)
F2 P1 F3A 99.6(12)
F3 P1 F3A 14.7(13)
F4 P1 F3A 86.1(10)
F6 P1 F3A 169.9(11)

loop_
_geom_bond_atom_site_label_1
_geom_bond_atom_site_label_2
_geom_bond_distance
N1 C11 1.303(2)
N1 C1 1.408(2)
N2 C16 1.345(2)
N2 C3 1.412(2)
N2 H 0.87(2)
N3 C11 1.369(2)
N3 C14 1.453(3)
N3 C12 1.465(3)
N4 C11 1.345(2)
N4 C13 1.435(3)
N4 C15 1.439(3)
N5 C16 1.324(2)
N5 C19 1.451(2)
N5 C17 1.457(2)
N6 C16 1.327(2)
N6 C20 1.448(2)
N6 C18 1.474(2)
C1 C10 1.380(2)
C1 C2 1.438(2)
C2 C7 1.430(2)
C2 C3 1.439(2)
C3 C4 1.376(2)
C4 C5 1.405(2)
C4 H4A 0.9500
C5 C6 1.363(2)
C5 H5A 0.9500
C6 C7 1.413(2)
C6 H6A 0.9500
C7 C8 1.415(2)
C8 C9 1.365(3)
C8 H8A 0.9500
C9 C10 1.400(3)
C9 H9A 0.9500
C10 H10A 0.9500
C12 C13 1.511(4)
C12 H12A 0.9900
C12 H12B 0.9900
C13 H13A 0.9900
C13 H13B 0.9900
C14 H14A 0.9800
C14 H14B 0.9800
C14 H14C 0.9800
C14 H14D 0.9800
C14 H14E 0.9800
C14 H14F 0.9800
C15 H15A 0.9800
C15 H15B 0.9800
C15 H15C 0.9800
C17 C18 1.517(3)
C17 H17A 0.9900
C17 H17B 0.9900
C18 H18A 0.9900
C18 H18B 0.9900
C19 H19A 0.9800
C19 H19B 0.9800
C19 H19C 0.9800
C20 H20A 0.9800
C20 H20B 0.9800
C20 H20C 0.9800
P1 F4A 1.438(10)
P1 F5A 1.474(10)
P1 F2A 1.485(10)
P1 F6A 1.524(17)
P1 F1A 1.542(12)
P1 F1 1.546(2)
P1 F5 1.551(3)
P1 F2 1.561(2)
P1 F3 1.570(5)
P1 F4 1.570(2)
P1 F6 1.606(3)
P1 F3A 1.61(2)

loop_
_geom_hbond_atom_site_label_D
_geom_hbond_atom_site_label_H
_geom_hbond_atom_site_label_A
_geom_hbond_distance_DH
_geom_hbond_distance_HA
_geom_hbond_distance_DA
_geom_hbond_angle_DHA
N2 H N1 0.87(2) 1.85(2) 2.5903(19) 141.6(17)

loop_
_geom_torsion_atom_site_label_1
_geom_torsion_atom_site_label_2
_geom_torsion_atom_site_label_3
_geom_torsion_atom_site_label_4
_geom_torsion
C11 N1 C1 C10 -47.6(2)
C11 N1 C1 C2 139.05(15)
C10 C1 C2 C7 0.3(2)
N1 C1 C2 C7 173.77(13)
C10 C1 C2 C3 -179.57(15)
N1 C1 C2 C3 -6.1(2)
C16 N2 C3 C4 9.3(3)
C16 N2 C3 C2 -174.76(16)
C7 C2 C3 C4 0.0(2)
C1 C2 C3 C4 179.81(15)
C7 C2 C3 N2 -176.02(14)
C1 C2 C3 N2 3.8(2)
N2 C3 C4 C5 176.74(15)
C2 C3 C4 C5 0.9(2)
C3 C4 C5 C6 -1.3(3)
C4 C5 C6 C7 0.8(2)
C5 C6 C7 C8 179.61(15)
C5 C6 C7 C2 0.1(2)
C1 C2 C7 C6 179.66(14)
C3 C2 C7 C6 -0.5(2)
C1 C2 C7 C8 0.2(2)
C3 C2 C7 C8 -179.97(14)
C6 C7 C8 C9 -179.67(16)
C2 C7 C8 C9 -0.2(2)
C7 C8 C9 C10 -0.3(3)
N1 C1 C10 C9 -174.13(15)
C2 C1 C10 C9 -0.7(2)
C8 C9 C10 C1 0.7(3)
C1 N1 C11 N4 157.42(15)
C1 N1 C11 N3 -24.5(3)
C13 N4 C11 N1 178.60(16)
C15 N4 C11 N1 -11.2(3)
C13 N4 C11 N3 0.2(2)
C15 N4 C11 N3 170.37(17)
C14 N3 C11 N1 -28.9(3)
C12 N3 C11 N1 -169.18(18)
C14 N3 C11 N4 149.34(18)
C12 N3 C11 N4 9.1(2)
C11 N3 C12 C13 -14.0(2)
C14 N3 C12 C13 -156.15(19)
C11 N4 C13 C12 -8.8(2)
C15 N4 C13 C12 -179.28(18)
N3 C12 C13 N4 13.3(2)
C19 N5 C16 N6 -174.50(18)
C17 N5 C16 N6 6.5(2)
C19 N5 C16 N2 6.2(3)
C17 N5 C16 N2 -172.80(16)
C20 N6 C16 N5 -158.09(16)
C18 N6 C16 N5 1.4(2)
C20 N6 C16 N2 21.2(3)
C18 N6 C16 N2 -179.33(17)
C3 N2 C16 N5 -135.55(18)
C3 N2 C16 N6 45.2(3)
C16 N5 C17 C18 -11.1(2)
C19 N5 C17 C18 169.89(18)
C16 N6 C18 C17 -8.1(2)
C20 N6 C18 C17 152.42(17)
N5 C17 C18 N6 11.0(2)
